data_4087523
loop_
_publ_author_name
'Xu, Songchen'
'Magoon, Yitzhak'
'Reinig, Regina R.'
'Schmidt, Bradley M.'
'Ellern, Arkady'
'Sadow, Aaron D.'

_publ_section_title
;
 Organometallic Complexes of Bulky, Optically Active, C3-Symmetric
 Tris(4S-isopropyl-5,5-dimethyl-2-oxazolinyl)phenylborate (ToP*)
;
_journal_issue 14
_journal_name_full Organometallics
_journal_page_first 3508
_journal_paper_doi 10.1021/acs.organomet.5b00225
_journal_volume 34
_journal_year 2015
_chemical_absolute_configuration ad
_chemical_formula_sum 'C30 H47 B N3 O3 Tl'
_chemical_formula_weight 712.88
_space_group_crystal_system orthorhombic
_space_group_IT_number 19
_space_group_name_Hall 'P 2ac 2ab'
_space_group_name_H-M_alt 'P 21 21 21'
_atom_sites_solution_hydrogens geom
_audit_creation_method SHELXL-2014/6
_cell_angle_alpha 90
_cell_angle_beta 90
_cell_angle_gamma 90
_cell_formula_units_Z 4
_cell_length_a 11.7724(6)
_cell_length_b 16.1092(9)
_cell_length_c 17.0180(9)
_cell_measurement_reflns_used 9877
_cell_measurement_temperature 173(2)
_cell_measurement_theta_max 29.05
_cell_measurement_theta_min 2.39
_cell_volume 3227.4(3)
_computing_cell_refinement 'Bruker SAINT'
_computing_data_collection 'Bruker APEX2'
_computing_data_reduction 'Bruker SAINT'
_computing_molecular_graphics 'Bruker SHELXTL'
_computing_publication_material 'Bruker SHELXTL'
_computing_structure_refinement 'SHELXL-2014/6 (Sheldrick, 2014)'
_computing_structure_solution 'SHELXS-97 (Sheldrick, 2008)'
_diffrn_ambient_temperature 173(2)
_diffrn_measured_fraction_theta_full 1.000
_diffrn_measured_fraction_theta_max 1.000
_diffrn_measurement_device_type 'Bruker APEX-II CCD'
_diffrn_measurement_method '\f and \w scans'
_diffrn_radiation_type MoK\a
_diffrn_radiation_wavelength 0.71073
_diffrn_reflns_av_R_equivalents 0.0257
_diffrn_reflns_av_unetI/netI 0.0355
_diffrn_reflns_Laue_measured_fraction_full 1.000
_diffrn_reflns_Laue_measured_fraction_max 1.000
_diffrn_reflns_limit_h_max 15
_diffrn_reflns_limit_h_min -15
_diffrn_reflns_limit_k_max 21
_diffrn_reflns_limit_k_min -21
_diffrn_reflns_limit_l_max 22
_diffrn_reflns_limit_l_min -22
_diffrn_reflns_number 32169
_diffrn_reflns_point_group_measured_fraction_full 0.996
_diffrn_reflns_point_group_measured_fraction_max 0.992
_diffrn_reflns_theta_full 25.242
_diffrn_reflns_theta_max 28.282
_diffrn_reflns_theta_min 1.741
_exptl_absorpt_coefficient_mu 5.037
_exptl_absorpt_correction_T_max 0.72
_exptl_absorpt_correction_T_min 0.64
_exptl_absorpt_correction_type multi-scan
_exptl_absorpt_process_details 'Bruker SADABS'
_exptl_crystal_colour colourless
_exptl_crystal_density_diffrn 1.467
_exptl_crystal_description block
_exptl_crystal_F_000 1432
_exptl_crystal_size_max 0.260
_exptl_crystal_size_mid 0.250
_exptl_crystal_size_min 0.210
_refine_diff_density_max 0.802
_refine_diff_density_min -0.568
_refine_diff_density_rms 0.066
_refine_ls_abs_structure_details
; 
 Flack x determined using 3228 quotients [(I+)-(I-)]/[(I+)+(I-)] 
 (Parsons, Flack and Wagner, Acta Cryst. B69 (2013) 249-259). 
;
_refine_ls_abs_structure_Flack 0.003(3)
_refine_ls_extinction_method none
_refine_ls_goodness_of_fit_ref 0.974
_refine_ls_hydrogen_treatment constr
_refine_ls_matrix_type full
_refine_ls_number_parameters 355
_refine_ls_number_reflns 7964
_refine_ls_number_restraints 195
_refine_ls_restrained_S_all 1.105
_refine_ls_R_factor_all 0.0232
_refine_ls_R_factor_gt 0.0206
_refine_ls_shift/su_max 0.002
_refine_ls_shift/su_mean 0.000
_refine_ls_structure_factor_coef Fsqd
_refine_ls_weighting_details 'w=1/[\s^2^(Fo^2^)+(0.0188P)^2^+0.6774P] where P=(Fo^2^+2Fc^2^)/3'
_refine_ls_weighting_scheme calc
_refine_ls_wR_factor_gt 0.0478
_refine_ls_wR_factor_ref 0.0488
_reflns_Friedel_coverage 0.785
_reflns_Friedel_fraction_full 0.991
_reflns_Friedel_fraction_max 0.983
_reflns_number_gt 7559
_reflns_number_total 7964
_reflns_threshold_expression 'I > 2\s(I)'
_cod_data_source_file om5b00225_si_002.cif
_cod_data_source_block TlTopstar_2
_cod_database_code 4087523
_shelx_space_group_comment
; 
The symmetry employed for this shelxl refinement is uniquely defined 
by the following loop, which should always be used as a source of 
symmetry information in preference to the above space-group names. 
They are only intended as comments. 
;
_shelx_estimated_absorpt_t_min 0.354
_shelx_estimated_absorpt_t_max 0.418
_shelxl_version_number 2014/6

loop_
_space_group_symop_operation_xyz
'x, y, z'
'x+1/2, -y+1/2, -z'
'-x, y+1/2, -z+1/2'
'-x+1/2, -y, z+1/2'

loop_
_atom_site_label
_atom_site_type_symbol
_atom_site_fract_x
_atom_site_fract_y
_atom_site_fract_z
_atom_site_U_iso_or_equiv
_atom_site_adp_type
_atom_site_occupancy
_atom_site_site_symmetry_order
_atom_site_calc_flag
_atom_site_refinement_flags_posn
_atom_site_refinement_flags_adp
Tl1 Tl 0.41424(2) -0.01122(2) -0.02098(2) 0.03340(5) Uani 1 1 d . .
B1 B 0.7053(3) 0.0221(2) 0.0260(3) 0.0274(8) Uani 1 1 d . .
C1 C 0.6870(4) -0.2130(3) 0.0051(3) 0.0435(8) Uani 1 1 d . U
C2 C 0.7799(6) -0.2640(4) -0.0309(5) 0.0905(17) Uani 1 1 d . U
H2A H 0.8227 -0.2299 -0.0683 0.136 Uiso 1 1 calc R U
H2B H 0.7467 -0.3116 -0.0585 0.136 Uiso 1 1 calc R U
H2C H 0.8310 -0.2839 0.0105 0.136 Uiso 1 1 calc R U
C3 C 0.6436(6) -0.2517(4) 0.0793(4) 0.0807(16) Uani 1 1 d . U
H3A H 0.7074 -0.2629 0.1147 0.121 Uiso 1 1 calc R U
H3B H 0.6047 -0.3038 0.0668 0.121 Uiso 1 1 calc R U
H3C H 0.5902 -0.2136 0.1049 0.121 Uiso 1 1 calc R U
C4 C 0.5883(4) -0.1863(2) -0.0495(2) 0.0327(6) Uani 1 1 d . U
H4 H 0.5159 -0.2066 -0.0255 0.039 Uiso 1 1 calc R U
C5 C 0.5909(5) -0.2162(3) -0.1343(2) 0.0411(7) Uani 1 1 d . U
H5 H 0.6701 -0.2104 -0.1549 0.049 Uiso 1 1 calc R U
C6 C 0.5559(5) -0.3070(3) -0.1390(3) 0.0580(12) Uani 1 1 d . U
H6A H 0.6057 -0.3404 -0.1054 0.087 Uiso 1 1 calc R U
H6B H 0.5622 -0.3262 -0.1935 0.087 Uiso 1 1 calc R U
H6C H 0.4771 -0.3130 -0.1212 0.087 Uiso 1 1 calc R U
C7 C 0.5114(6) -0.1645(4) -0.1852(3) 0.0626(13) Uani 1 1 d . U
H7A H 0.4353 -0.1642 -0.1617 0.094 Uiso 1 1 calc R U
H7B H 0.5076 -0.1886 -0.2380 0.094 Uiso 1 1 calc R U
H7C H 0.5401 -0.1075 -0.1885 0.094 Uiso 1 1 calc R U
C8 C 0.6731(3) -0.0718(2) -0.00092(19) 0.0251(7) Uani 1 1 d . .
C9 C 0.5693(4) 0.1098(3) 0.2124(2) 0.0369(7) Uani 1 1 d . U
C10 C 0.6269(4) 0.0768(3) 0.2854(3) 0.0504(11) Uani 1 1 d . U
H10A H 0.6441 0.0177 0.2784 0.076 Uiso 1 1 calc R U
H10B H 0.5763 0.0838 0.3307 0.076 Uiso 1 1 calc R U
H10C H 0.6976 0.1075 0.2946 0.076 Uiso 1 1 calc R U
C11 C 0.5384(4) 0.2010(3) 0.2211(3) 0.0486(10) Uani 1 1 d . U
H11A H 0.6066 0.2330 0.2343 0.073 Uiso 1 1 calc R U
H11B H 0.4820 0.2074 0.2631 0.073 Uiso 1 1 calc R U
H11C H 0.5065 0.2215 0.1716 0.073 Uiso 1 1 calc R U
C12 C 0.4718(3) 0.0550(3) 0.1793(2) 0.0337(7) Uani 1 1 d . U
H12 H 0.4129 0.0930 0.1570 0.040 Uiso 1 1 calc R U
C13 C 0.6233(3) 0.0431(2) 0.0999(2) 0.0271(7) Uani 1 1 d . .
C14 C 0.4119(4) -0.0038(3) 0.2366(2) 0.0400(7) Uani 1 1 d . U
H14 H 0.4710 -0.0323 0.2690 0.048 Uiso 1 1 calc R U
C15 C 0.3341(5) 0.0453(4) 0.2918(3) 0.0573(12) Uani 1 1 d . U
H15A H 0.2769 0.0751 0.2608 0.086 Uiso 1 1 calc R U
H15B H 0.3794 0.0853 0.3218 0.086 Uiso 1 1 calc R U
H15C H 0.2961 0.0070 0.3280 0.086 Uiso 1 1 calc R U
C16 C 0.3428(4) -0.0700(3) 0.1934(3) 0.0523(11) Uani 1 1 d . U
H16A H 0.2844 -0.0431 0.1612 0.078 Uiso 1 1 calc R U
H16B H 0.3065 -0.1067 0.2318 0.078 Uiso 1 1 calc R U
H16C H 0.3933 -0.1026 0.1596 0.078 Uiso 1 1 calc R U
C17 C 0.6742(4) 0.1862(3) -0.1360(3) 0.0388(7) Uani 1 1 d . U
C18 C 0.7150(4) 0.1461(4) -0.2121(3) 0.0540(11) Uani 1 1 d . U
H18A H 0.7977 0.1517 -0.2161 0.081 Uiso 1 1 calc R U
H18B H 0.6791 0.1737 -0.2569 0.081 Uiso 1 1 calc R U
H18C H 0.6946 0.0871 -0.2121 0.081 Uiso 1 1 calc R U
C19 C 0.7067(4) 0.2766(3) -0.1322(3) 0.0513(11) Uani 1 1 d . U
H19A H 0.6805 0.3003 -0.0824 0.077 Uiso 1 1 calc R U
H19B H 0.6711 0.3064 -0.1760 0.077 Uiso 1 1 calc R U
H19C H 0.7894 0.2819 -0.1359 0.077 Uiso 1 1 calc R U
C20 C 0.5480(3) 0.1633(3) -0.1210(3) 0.0343(7) Uani 1 1 d . U
H20 H 0.5140 0.1441 -0.1717 0.041 Uiso 1 1 calc R U
C21 C 0.4698(4) 0.2298(3) -0.0855(3) 0.0394(8) Uani 1 1 d . U
H21 H 0.4879 0.2835 -0.1122 0.047 Uiso 1 1 calc R U
C22 C 0.4879(5) 0.2427(3) 0.0020(3) 0.0500(11) Uani 1 1 d . U
H22A H 0.4413 0.2894 0.0199 0.075 Uiso 1 1 calc R U
H22B H 0.5682 0.2548 0.0120 0.075 Uiso 1 1 calc R U
H22C H 0.4659 0.1924 0.0304 0.075 Uiso 1 1 calc R U
C23 C 0.3449(4) 0.2103(3) -0.1023(3) 0.0527(11) Uani 1 1 d . U
H23A H 0.3335 0.2052 -0.1592 0.079 Uiso 1 1 calc R U
H23B H 0.2972 0.2552 -0.0819 0.079 Uiso 1 1 calc R U
H23C H 0.3241 0.1580 -0.0767 0.079 Uiso 1 1 calc R U
C24 C 0.6603(3) 0.0864(2) -0.0419(2) 0.0264(8) Uani 1 1 d . .
C25 C 0.8409(3) 0.0276(2) 0.0433(2) 0.0316(7) Uani 1 1 d . U
C26 C 0.9175(3) 0.0283(3) -0.0187(2) 0.0414(7) Uani 1 1 d . U
H26 H 0.8891 0.0297 -0.0709 0.050 Uiso 1 1 calc R U
C27 C 1.0346(4) 0.0270(3) -0.0070(3) 0.0468(8) Uani 1 1 d . U
H27 H 1.0845 0.0268 -0.0510 0.056 Uiso 1 1 calc R U
C28 C 1.0779(4) 0.0261(3) 0.0672(3) 0.0450(7) Uani 1 1 d . U
H28 H 1.1577 0.0259 0.0752 0.054 Uiso 1 1 calc R U
C29 C 1.0055(4) 0.0255(3) 0.1303(3) 0.0442(8) Uani 1 1 d . U
H29 H 1.0348 0.0247 0.1823 0.053 Uiso 1 1 calc R U
C30 C 0.8880(3) 0.0259(3) 0.1176(2) 0.0378(7) Uani 1 1 d . U
H30 H 0.8387 0.0250 0.1618 0.045 Uiso 1 1 calc R U
N1 N 0.5893(3) -0.09499(19) -0.04328(18) 0.0346(7) Uani 1 1 d . .
N2 N 0.5255(2) 0.0107(2) 0.11263(17) 0.0296(6) Uani 1 1 d . .
N3 N 0.5583(3) 0.09078(19) -0.0678(2) 0.0314(7) Uani 1 1 d . .
O1 O 0.7384(2) -0.13396(16) 0.02703(19) 0.0414(7) Uani 1 1 d . .
O2 O 0.6549(2) 0.10485(18) 0.14979(18) 0.0371(7) Uani 1 1 d . .
O3 O 0.7331(2) 0.14333(17) -0.07196(18) 0.0361(6) Uani 1 1 d . .

loop_
_atom_site_aniso_label
_atom_site_aniso_U_11
_atom_site_aniso_U_22
_atom_site_aniso_U_33
_atom_site_aniso_U_23
_atom_site_aniso_U_13
_atom_site_aniso_U_12
Tl1 0.02489(7) 0.02753(7) 0.04778(8) -0.00024(6) -0.00598(6) -0.00044(5)
B1 0.0247(17) 0.0211(18) 0.036(2) -0.0004(19) -0.0016(17) -0.0008(13)
C1 0.0501(18) 0.0281(16) 0.0522(18) -0.0014(14) -0.0191(15) 0.0036(14)
C2 0.067(3) 0.076(3) 0.129(4) -0.029(3) -0.033(3) 0.039(3)
C3 0.110(4) 0.066(3) 0.066(3) 0.032(3) -0.037(2) -0.030(3)
C4 0.0376(15) 0.0222(13) 0.0382(14) -0.0029(11) -0.0069(14) 0.0006(14)
C5 0.0511(18) 0.0334(15) 0.0388(15) -0.0074(13) -0.0054(16) -0.0014(16)
C6 0.070(3) 0.039(2) 0.065(3) -0.022(2) -0.010(2) -0.005(2)
C7 0.088(3) 0.057(3) 0.043(2) -0.005(2) -0.022(2) 0.008(3)
C8 0.0250(17) 0.0242(17) 0.0262(18) 0.0007(12) -0.0007(13) 0.0048(13)
C9 0.0403(17) 0.0319(15) 0.0384(15) -0.0067(13) 0.0021(14) 0.0014(13)
C10 0.051(2) 0.053(3) 0.047(2) -0.0041(19) -0.0087(18) -0.005(2)
C11 0.057(3) 0.0348(19) 0.054(2) -0.0141(19) 0.009(2) 0.0028(18)
C12 0.0345(15) 0.0314(15) 0.0351(15) -0.0008(13) 0.0007(12) 0.0030(13)
C13 0.0302(18) 0.0216(17) 0.0295(17) 0.0015(14) -0.0068(14) 0.0032(13)
C14 0.0371(15) 0.0424(17) 0.0404(15) 0.0039(13) 0.0043(13) 0.0013(15)
C15 0.053(3) 0.066(3) 0.053(3) 0.004(2) 0.019(2) 0.008(2)
C16 0.048(2) 0.053(3) 0.056(3) 0.0083(19) 0.002(2) -0.015(2)
C17 0.0313(15) 0.0381(16) 0.0470(17) 0.0148(14) 0.0014(14) 0.0056(14)
C18 0.046(2) 0.066(3) 0.049(2) 0.012(2) 0.0099(19) 0.012(2)
C19 0.041(2) 0.042(2) 0.071(3) 0.021(2) -0.002(2) -0.0031(18)
C20 0.0305(14) 0.0303(15) 0.0421(16) 0.0094(13) 0.0002(13) 0.0048(12)
C21 0.0362(15) 0.0309(16) 0.0510(17) 0.0091(14) 0.0007(14) 0.0094(13)
C22 0.056(3) 0.040(2) 0.054(2) -0.0013(17) 0.0077(18) 0.0151(19)
C23 0.0360(19) 0.047(3) 0.075(3) 0.011(2) -0.004(2) 0.0126(18)
C24 0.0250(17) 0.0202(17) 0.034(2) -0.0021(13) -0.0014(14) 0.0005(13)
C25 0.0288(13) 0.0286(15) 0.0375(14) -0.0026(12) -0.0036(11) 0.0033(12)
C26 0.0337(14) 0.0474(16) 0.0431(14) -0.0022(14) 0.0011(14) 0.0079(14)
C27 0.0329(14) 0.0522(18) 0.0553(16) 0.0018(15) 0.0057(13) 0.0090(15)
C28 0.0289(14) 0.0444(17) 0.0617(16) -0.0028(15) -0.0039(13) 0.0072(15)
C29 0.0350(14) 0.0458(18) 0.0517(16) -0.0036(15) -0.0104(13) 0.0086(14)
C30 0.0338(14) 0.0386(16) 0.0409(14) 0.0000(13) -0.0040(12) 0.0067(13)
N1 0.0363(17) 0.0242(15) 0.0431(18) -0.0070(12) -0.0098(16) 0.0062(15)
N2 0.0279(15) 0.0295(16) 0.0315(14) -0.0022(14) 0.0004(11) -0.0007(13)
N3 0.0288(17) 0.0244(15) 0.0411(18) 0.0046(13) -0.0014(14) 0.0036(11)
O1 0.0367(15) 0.0249(13) 0.0627(19) 0.0047(14) -0.0196(15) 0.0013(11)
O2 0.0330(15) 0.0314(15) 0.0469(17) -0.0144(13) 0.0044(13) -0.0034(12)
O3 0.0267(14) 0.0344(15) 0.0472(16) 0.0114(12) -0.0033(13) -0.0030(11)

loop_
_atom_type_symbol
_atom_type_description
_atom_type_scat_dispersion_real
_atom_type_scat_dispersion_imag
_atom_type_scat_source
C C 0.0033 0.0016 'International Tables Vol C Tables 4.2.6.8 and 6.1.1.4'
H H 0.0000 0.0000 'International Tables Vol C Tables 4.2.6.8 and 6.1.1.4'
N N 0.0061 0.0033 'International Tables Vol C Tables 4.2.6.8 and 6.1.1.4'
O O 0.0106 0.0060 'International Tables Vol C Tables 4.2.6.8 and 6.1.1.4'
B B 0.0013 0.0007 'International Tables Vol C Tables 4.2.6.8 and 6.1.1.4'
Tl Tl -2.8358 9.6688 'International Tables Vol C Tables 4.2.6.8 and 6.1.1.4'

loop_
_geom_angle_atom_site_label_1
_geom_angle_atom_site_label_2
_geom_angle_atom_site_label_3
_geom_angle
N3 Tl1 N1 75.26(11)
N3 Tl1 N2 81.36(10)
N1 Tl1 N2 78.11(10)
C13 B1 C25 115.6(3)
C13 B1 C8 105.8(3)
C25 B1 C8 109.3(3)
C13 B1 C24 102.9(3)
C25 B1 C24 114.3(3)
C8 B1 C24 108.3(3)
O1 C1 C3 106.8(4)
O1 C1 C2 106.3(4)
C3 C1 C2 111.5(5)
O1 C1 C4 102.9(3)
C3 C1 C4 111.4(4)
C2 C1 C4 117.0(4)
C1 C2 H2A 109.5
C1 C2 H2B 109.5
H2A C2 H2B 109.5
C1 C2 H2C 109.5
H2A C2 H2C 109.5
H2B C2 H2C 109.5
C1 C3 H3A 109.5
C1 C3 H3B 109.5
H3A C3 H3B 109.5
C1 C3 H3C 109.5
H3A C3 H3C 109.5
H3B C3 H3C 109.5
N1 C4 C5 112.6(3)
N1 C4 C1 103.2(3)
C5 C4 C1 117.8(4)
N1 C4 H4 107.6
C5 C4 H4 107.6
C1 C4 H4 107.6
C4 C5 C7 110.7(4)
C4 C5 C6 110.4(4)
C7 C5 C6 109.2(4)
C4 C5 H5 108.8
C7 C5 H5 108.8
C6 C5 H5 108.8
C5 C6 H6A 109.5
C5 C6 H6B 109.5
H6A C6 H6B 109.5
C5 C6 H6C 109.5
H6A C6 H6C 109.5
H6B C6 H6C 109.5
C5 C7 H7A 109.5
C5 C7 H7B 109.5
H7A C7 H7B 109.5
C5 C7 H7C 109.5
H7A C7 H7C 109.5
H7B C7 H7C 109.5
N1 C8 O1 114.9(3)
N1 C8 B1 127.7(3)
O1 C8 B1 117.3(3)
O2 C9 C10 105.6(4)
O2 C9 C11 106.7(4)
C10 C9 C11 111.5(4)
O2 C9 C12 102.3(3)
C10 C9 C12 115.4(4)
C11 C9 C12 114.0(4)
C9 C10 H10A 109.5
C9 C10 H10B 109.5
H10A C10 H10B 109.5
C9 C10 H10C 109.5
H10A C10 H10C 109.5
H10B C10 H10C 109.5
C9 C11 H11A 109.5
C9 C11 H11B 109.5
H11A C11 H11B 109.5
C9 C11 H11C 109.5
H11A C11 H11C 109.5
H11B C11 H11C 109.5
N2 C12 C14 112.8(3)
N2 C12 C9 103.6(3)
C14 C12 C9 117.4(3)
N2 C12 H12 107.5
C14 C12 H12 107.5
C9 C12 H12 107.5
N2 C13 O2 115.9(3)
N2 C13 B1 125.5(3)
O2 C13 B1 118.3(3)
C16 C14 C15 109.7(4)
C16 C14 C12 111.7(3)
C15 C14 C12 110.3(4)
C16 C14 H14 108.3
C15 C14 H14 108.3
C12 C14 H14 108.3
C14 C15 H15A 109.5
C14 C15 H15B 109.5
H15A C15 H15B 109.5
C14 C15 H15C 109.5
H15A C15 H15C 109.5
H15B C15 H15C 109.5
C14 C16 H16A 109.5
C14 C16 H16B 109.5
H16A C16 H16B 109.5
C14 C16 H16C 109.5
H16A C16 H16C 109.5
H16B C16 H16C 109.5
O3 C17 C19 107.7(4)
O3 C17 C18 106.4(3)
C19 C17 C18 111.4(4)
O3 C17 C20 102.7(3)
C19 C17 C20 117.7(4)
C18 C17 C20 109.9(4)
C17 C18 H18A 109.5
C17 C18 H18B 109.5
H18A C18 H18B 109.5
C17 C18 H18C 109.5
H18A C18 H18C 109.5
H18B C18 H18C 109.5
C17 C19 H19A 109.5
C17 C19 H19B 109.5
H19A C19 H19B 109.5
C17 C19 H19C 109.5
H19A C19 H19C 109.5
H19B C19 H19C 109.5
N3 C20 C21 111.0(3)
N3 C20 C17 102.0(3)
C21 C20 C17 118.2(4)
N3 C20 H20 108.4
C21 C20 H20 108.4
C17 C20 H20 108.4
C22 C21 C23 110.3(4)
C22 C21 C20 113.4(4)
C23 C21 C20 111.1(4)
C22 C21 H21 107.3
C23 C21 H21 107.3
C20 C21 H21 107.3
C21 C22 H22A 109.5
C21 C22 H22B 109.5
H22A C22 H22B 109.5
C21 C22 H22C 109.5
H22A C22 H22C 109.5
H22B C22 H22C 109.5
C21 C23 H23A 109.5
C21 C23 H23B 109.5
H23A C23 H23B 109.5
C21 C23 H23C 109.5
H23A C23 H23C 109.5
H23B C23 H23C 109.5
N3 C24 O3 115.2(3)
N3 C24 B1 125.4(3)
O3 C24 B1 119.3(3)
C30 C25 C26 115.8(3)
C30 C25 B1 124.0(3)
C26 C25 B1 120.0(3)
C25 C26 C27 122.3(4)
C25 C26 H26 118.8
C27 C26 H26 118.8
C28 C27 C26 120.1(4)
C28 C27 H27 119.9
C26 C27 H27 119.9
C27 C28 C29 119.6(4)
C27 C28 H28 120.2
C29 C28 H28 120.2
C28 C29 C30 119.6(4)
C28 C29 H29 120.2
C30 C29 H29 120.2
C25 C30 C29 122.5(4)
C25 C30 H30 118.7
C29 C30 H30 118.7
C8 N1 C4 109.8(3)
C8 N1 Tl1 113.2(2)
C4 N1 Tl1 123.0(3)
C13 N2 C12 108.5(3)
C13 N2 Tl1 110.7(2)
C12 N2 Tl1 120.7(2)
C24 N3 C20 109.3(3)
C24 N3 Tl1 119.4(3)
C20 N3 Tl1 131.2(2)
C8 O1 C1 108.7(3)
C13 O2 C9 107.8(3)
C24 O3 C17 107.4(3)

loop_
_geom_bond_atom_site_label_1
_geom_bond_atom_site_label_2
_geom_bond_distance
Tl1 N3 2.493(3)
Tl1 N1 2.492(4)
Tl1 N2 2.648(3)
B1 C13 1.621(6)
B1 C25 1.626(5)
B1 C8 1.625(5)
B1 C24 1.639(5)
C1 O1 1.459(5)
C1 C3 1.497(8)
C1 C2 1.499(7)
C1 C4 1.549(6)
C2 H2A 0.9800
C2 H2B 0.9800
C2 H2C 0.9800
C3 H3A 0.9800
C3 H3B 0.9800
C3 H3C 0.9800
C4 N1 1.476(4)
C4 C5 1.520(6)
C4 H4 1.0000
C5 C7 1.523(7)
C5 C6 1.523(6)
C5 H5 1.0000
C6 H6A 0.9800
C6 H6B 0.9800
C6 H6C 0.9800
C7 H7A 0.9800
C7 H7B 0.9800
C7 H7C 0.9800
C8 N1 1.278(5)
C8 O1 1.350(4)
C9 O2 1.468(5)
C9 C10 1.513(6)
C9 C11 1.521(6)
C9 C12 1.555(6)
C10 H10A 0.9800
C10 H10B 0.9800
C10 H10C 0.9800
C11 H11A 0.9800
C11 H11B 0.9800
C11 H11C 0.9800
C12 N2 1.481(5)
C12 C14 1.531(6)
C12 H12 1.0000
C13 N2 1.282(5)
C13 O2 1.360(5)
C14 C16 1.529(6)
C14 C15 1.532(6)
C14 H14 1.0000
C15 H15A 0.9800
C15 H15B 0.9800
C15 H15C 0.9800
C16 H16A 0.9800
C16 H16B 0.9800
C16 H16C 0.9800
C17 O3 1.465(5)
C17 C19 1.508(7)
C17 C18 1.525(7)
C17 C20 1.552(6)
C18 H18A 0.9800
C18 H18B 0.9800
C18 H18C 0.9800
C19 H19A 0.9800
C19 H19B 0.9800
C19 H19C 0.9800
C20 N3 1.483(5)
C20 C21 1.535(6)
C20 H20 1.0000
C21 C22 1.518(7)
C21 C23 1.531(6)
C21 H21 1.0000
C22 H22A 0.9800
C22 H22B 0.9800
C22 H22C 0.9800
C23 H23A 0.9800
C23 H23B 0.9800
C23 H23C 0.9800
C24 N3 1.281(5)
C24 O3 1.355(4)
C25 C30 1.381(5)
C25 C26 1.389(5)
C26 C27 1.393(6)
C26 H26 0.9500
C27 C28 1.362(7)
C27 H27 0.9500
C28 C29 1.371(6)
C28 H28 0.9500
C29 C30 1.400(6)
C29 H29 0.9500
C30 H30 0.9500
